data_1537233
loop_
_publ_author_name
'Ruck, M.'
'Hampel, S.'

_publ_section_title
;
 Stabilization of homonuclear Bi5(+) and Bi6(2+) polycations by cluster
 anions in the crystal structures of Bi12-x Ir Cl13-x, Bi12-x Rh Cl13-x
 and Bi12-x Rh Br13-x
;
_journal_name_full Polyhedron
_journal_page_first 651
_journal_page_last 656
_journal_volume 21
_journal_year 2002
_chemical_formula_sum 'Bi11.7 Cl12.7 Rh'
_chemical_name_systematic 'Bi11.7 Rh Cl12.7'
_space_group_IT_number 146
_symmetry_space_group_name_Hall 'R 3'
_symmetry_space_group_name_H-M 'R 3 :H'
_cell_angle_alpha 90
_cell_angle_beta 90
_cell_angle_gamma 120
_cell_formula_units_Z 3
_cell_length_a 12.612
_cell_length_b 12.612
_cell_length_c 15.917
_cell_volume 2192.602
_citation_journal_id_ASTM PLYHDE
_cod_data_source_file Ruck_PLYHDE_2002_327.cif
_cod_data_source_block Bi11.7Cl12.7Rh1
_cod_original_formula_sum 'Bi11.7 Cl12.7 Rh1'
_cod_database_code 1537233

loop_
_symmetry_equiv_pos_as_xyz
x,y,z
-y,x-y,z
-x+y,-x,z
x+2/3,y+1/3,z+1/3
-y+2/3,x-y+1/3,z+1/3
-x+y+2/3,-x+1/3,z+1/3
x+1/3,y+2/3,z+2/3
-y+1/3,x-y+2/3,z+2/3
-x+y+1/3,-x+2/3,z+2/3

loop_
_atom_site_label
_atom_site_type_symbol
_atom_site_fract_x
_atom_site_fract_y
_atom_site_fract_z
_atom_site_occupancy
_atom_site_U_iso_or_equiv
Bi4 Bi -0.15454 -0.13632 -0.57738 0.947 0.0
Cl1 Cl-1 0.3458 0.0712 0.0101 1 0.0
Bi1 Bi+2 0.19366 0.13847 0.09824 1 0.0
Cl5 Cl-1 -0.1944 0.0881 -0.1654 0.72 0.0
Bi3 Bi 0.15984 0.12383 0.58287 0.951 0.0
Cl3 Cl-1 0.1441 -0.0581 0.2057 1 0.0
Cl2 Cl-1 -0.3497 -0.0912 0.0002 1 0.0
Bi2 Bi+2 -0.19042 -0.13858 -0.10034 1 0.0
Rh1 Rh-1 0 0 0 1 0.0
Cl4 Cl-1 -0.177 0.0801 -0.1876 0.28 0.0
Cl6 Cl-1 0 0 -0.2352 0.72 0.0
